data_4025067
loop_
_publ_author_name
'Rodney A. Fernandes'
'Asim K. Chowdhury'

_publ_section_title
;
Total Syntheses of All Stereoisomers of Phenatic Acid B
;
_journal_name_full 'Journal of Organic Chemistry'
_journal_page_first 8826
_journal_page_last 8829
_journal_paper_doi 10.1021/jo901927w
_journal_volume 74
_journal_year 2009
_chemical_formula_sum 'C16 H20 O4'
_chemical_formula_weight 276.32
_chemical_name_systematic
;

 ?

;
_space_group_IT_number 19
_symmetry_cell_setting orthorhombic
_symmetry_space_group_name_Hall 'P 2ac 2ab'
_symmetry_space_group_name_H-M 'P 21 21 21'
_atom_sites_solution_hydrogens geom
_atom_sites_solution_primary direct
_atom_sites_solution_secondary difmap
_audit_creation_method SHELXL-97
_cell_angle_alpha 90.00
_cell_angle_beta 90.00
_cell_angle_gamma 90.00
_cell_formula_units_Z 4
_cell_length_a 8.2341(17)
_cell_length_b 9.967(3)
_cell_length_c 18.314(4)
_cell_measurement_reflns_used 1198
_cell_measurement_temperature 150(2)
_cell_measurement_theta_max 32.1755
_cell_measurement_theta_min 3.0132
_cell_volume 1503.0(6)
_computing_cell_refinement 'CrysAlis RED, Oxford Diffraction Ltd.,'
_computing_data_collection 'CrysAlis CCD, Oxford Diffraction Ltd.,'
_computing_data_reduction 'CrysAlis RED, Oxford Diffraction Ltd.,'
_computing_molecular_graphics Ortep3
_computing_publication_material Shelx97
_computing_structure_refinement 'SHELXL-97 (Sheldrick, 1997)'
_computing_structure_solution 'SHELXS-97 (Sheldrick, 1997)'
_diffrn_ambient_temperature 150(2)
_diffrn_detector_area_resol_mean 15.9948
_diffrn_measured_fraction_theta_full 0.997
_diffrn_measured_fraction_theta_max 0.997
_diffrn_measurement_device_type 'OXFORD DIFFRACTION XCALIBUR-S'
_diffrn_measurement_method \w/q-scan
_diffrn_radiation_monochromator graphite
_diffrn_radiation_source 'Enhance (Mo) X-ray Source'
_diffrn_radiation_type MoK\a
_diffrn_radiation_wavelength 0.71073
_diffrn_reflns_av_R_equivalents 0.0468
_diffrn_reflns_av_sigmaI/netI 0.0465
_diffrn_reflns_limit_h_max 9
_diffrn_reflns_limit_h_min -9
_diffrn_reflns_limit_k_max 11
_diffrn_reflns_limit_k_min -11
_diffrn_reflns_limit_l_max 21
_diffrn_reflns_limit_l_min -17
_diffrn_reflns_number 7257
_diffrn_reflns_theta_full 25.00
_diffrn_reflns_theta_max 25.00
_diffrn_reflns_theta_min 3.02
_exptl_absorpt_coefficient_mu 0.087
_exptl_absorpt_correction_T_max 0.9786
_exptl_absorpt_correction_T_min 0.9711
_exptl_absorpt_correction_type multi-scan
_exptl_absorpt_process_details
;

CrysAlis RED, Oxford Diffraction Ltd.,

Version 1.171.32.15 (release 10-01-2008 CrysAlis171 .NET)

(compiled Jan 10 2008,16:37:18)

Empirical absorption correction using spherical harmonics,

 implemented in SCALE3 ABSPACK scaling algorithm.

;
_exptl_crystal_colour colourless
_exptl_crystal_density_diffrn 1.221
_exptl_crystal_density_method 'not measured'
_exptl_crystal_description block
_exptl_crystal_F_000 592
_exptl_crystal_size_max 0.34
_exptl_crystal_size_mid 0.28
_exptl_crystal_size_min 0.25
_refine_diff_density_max 0.179
_refine_diff_density_min -0.249
_refine_diff_density_rms 0.043
_refine_ls_abs_structure_details 'Flack H D (1983), Acta Cryst. A39, 876-881'
_refine_ls_abs_structure_Flack 2(2)
_refine_ls_extinction_method none
_refine_ls_goodness_of_fit_ref 1.007
_refine_ls_hydrogen_treatment mixed
_refine_ls_matrix_type full
_refine_ls_number_parameters 212
_refine_ls_number_reflns 2583
_refine_ls_number_restraints 0
_refine_ls_restrained_S_all 1.007
_refine_ls_R_factor_all 0.0819
_refine_ls_R_factor_gt 0.0514
_refine_ls_shift/su_max 0.038
_refine_ls_shift/su_mean 0.001
_refine_ls_structure_factor_coef Fsqd
_refine_ls_weighting_details 'calc w=1/[\s^2^(Fo^2^)+(0.0966P)^2^+0.0000P] where P=(Fo^2^+2Fc^2^)/3'
_refine_ls_weighting_scheme calc
_refine_ls_wR_factor_gt 0.1355
_refine_ls_wR_factor_ref 0.1582
_reflns_number_gt 1749
_reflns_number_total 2583
_reflns_threshold_expression >2sigma(I)
_cod_data_source_file jo901927w_si_003.cif
_cod_data_source_block raf002_COMPOUND_16a
_cod_depositor_comments
;
The following automatic conversions were performed:
'_symmetry_cell_setting' value 'Orthorhombic' changed to 'orthorhombic'
according to '/home/saulius/struct/CIF-dictionaries/cif_core.dic'
dictionary named 'cif_core.dic' version 2.4.1 from 2010-06-29.

Automatic conversion script
Id: cif_fix_enum 1527 2010-12-29 10:47:43Z saulius 
;
_cod_database_code 4025067

loop_
_symmetry_equiv_pos_as_xyz
'x, y, z'
'-x+1/2, -y, z+1/2'
'x+1/2, -y+1/2, -z'
'-x, y+1/2, -z+1/2'

loop_
_atom_site_label
_atom_site_type_symbol
_atom_site_fract_x
_atom_site_fract_y
_atom_site_fract_z
_atom_site_U_iso_or_equiv
_atom_site_adp_type
_atom_site_occupancy
_atom_site_symmetry_multiplicity
_atom_site_calc_flag
_atom_site_refinement_flags
_atom_site_disorder_assembly
_atom_site_disorder_group
O1 O 0.1596(3) 0.5996(2) 0.46455(12) 0.0619(6) Uani 1 1 d . . .
O2 O 0.0703(3) 0.4493(3) 0.26143(13) 0.0704(8) Uani 1 1 d . . .
O3 O -0.1418(3) 0.2827(3) 0.32927(12) 0.0690(7) Uani 1 1 d . . .
O4 O -0.3044(3) 0.1520(3) 0.26599(16) 0.0878(9) Uani 1 1 d . . .
C1 C 0.2264(4) 0.4764(4) 0.44685(16) 0.0525(8) Uani 1 1 d . . .
C2 C 0.3408(4) 0.4184(3) 0.49226(15) 0.0534(8) Uani 1 1 d . . .
C3 C 0.3963(4) 0.2923(4) 0.47516(17) 0.0605(9) Uani 1 1 d . . .
H3 H 0.4781 0.2532 0.5049 0.073 Uiso 1 1 calc R . .
C4 C 0.3378(4) 0.2197(4) 0.41611(16) 0.0562(8) Uani 1 1 d . . .
C5 C 0.2254(4) 0.2815(4) 0.37135(17) 0.0555(8) Uani 1 1 d . . .
H5 H 0.1872 0.2349 0.3295 0.067 Uiso 1 1 calc R . .
C6 C 0.1666(4) 0.4089(4) 0.38555(16) 0.0513(8) Uani 1 1 d . . .
C7 C 0.2493(6) 0.7117(4) 0.4377(2) 0.0843(12) Uani 1 1 d . . .
H7A H 0.3551 0.7156 0.4621 0.127 Uiso 1 1 calc R . .
H7B H 0.1890 0.7945 0.4475 0.127 Uiso 1 1 calc R . .
H7C H 0.2655 0.7020 0.3849 0.127 Uiso 1 1 calc R . .
C8 C 0.4049(5) 0.4913(4) 0.55834(19) 0.0770(12) Uani 1 1 d . . .
H8A H 0.4845 0.4347 0.5835 0.116 Uiso 1 1 calc R . .
H8B H 0.3149 0.5116 0.5916 0.116 Uiso 1 1 calc R . .
H8C H 0.4570 0.5751 0.5430 0.116 Uiso 1 1 calc R . .
C9 C 0.3978(5) 0.0814(4) 0.4005(2) 0.0774(11) Uani 1 1 d . . .
H9A H 0.3050 0.0205 0.3952 0.116 Uiso 1 1 calc R . .
H9B H 0.4666 0.0509 0.4409 0.116 Uiso 1 1 calc R . .
H9C H 0.4610 0.0819 0.3552 0.116 Uiso 1 1 calc R . .
C10 C 0.0405(4) 0.4716(5) 0.33649(17) 0.0551(9) Uani 1 1 d . . .
C11 C -0.1302(4) 0.4227(4) 0.35226(18) 0.0563(9) Uani 1 1 d . . .
C12 C -0.2638(4) 0.4969(4) 0.31066(19) 0.0613(9) Uani 1 1 d . . .
C13 C -0.3408(5) 0.6026(5) 0.3571(2) 0.0801(12) Uani 1 1 d . . .
C14 C -0.3221(7) 0.7299(6) 0.3504(3) 0.0953(14) Uani 1 1 d . . .
C15 C -0.3765(5) 0.3850(4) 0.2882(2) 0.0742(11) Uani 1 1 d . . .
H15A H -0.4695 0.3784 0.3223 0.089 Uiso 1 1 calc R . .
H15B H -0.4185 0.4003 0.2383 0.089 Uiso 1 1 calc R . .
C16 C -0.2756(4) 0.2606(4) 0.2910(2) 0.0635(9) Uani 1 1 d . . .
H11 H -0.146(3) 0.425(3) 0.4035(16) 0.044(8) Uiso 1 1 d . . .
H10 H 0.033(4) 0.558(3) 0.3460(15) 0.036(8) Uiso 1 1 d . . .
H12 H -0.209(4) 0.537(3) 0.2638(17) 0.055(8) Uiso 1 1 d . . .
H13 H -0.414(8) 0.573(7) 0.402(3) 0.17(2) Uiso 1 1 d . . .
H102 H 0.145(5) 0.489(4) 0.249(2) 0.072(13) Uiso 1 1 d . . .
H14B H -0.249(5) 0.769(4) 0.306(2) 0.084(12) Uiso 1 1 d . . .
H14A H -0.369(6) 0.791(6) 0.385(3) 0.111(17) Uiso 1 1 d . . .

loop_
_atom_site_aniso_label
_atom_site_aniso_U_11
_atom_site_aniso_U_22
_atom_site_aniso_U_33
_atom_site_aniso_U_23
_atom_site_aniso_U_13
_atom_site_aniso_U_12
O1 0.0586(12) 0.0606(16) 0.0666(13) -0.0003(12) 0.0070(11) 0.0017(13)
O2 0.0619(15) 0.097(2) 0.0520(14) 0.0118(13) 0.0060(12) -0.0023(17)
O3 0.0518(13) 0.0715(17) 0.0837(15) 0.0090(13) -0.0072(12) -0.0033(12)
O4 0.0739(17) 0.089(2) 0.1008(19) -0.0196(17) -0.0030(16) -0.0055(17)
C1 0.0428(16) 0.062(2) 0.0528(17) 0.0041(16) 0.0036(14) 0.0012(16)
C2 0.0478(16) 0.060(2) 0.0526(17) 0.0076(16) -0.0027(15) -0.0032(18)
C3 0.0483(18) 0.076(3) 0.0575(19) 0.0108(18) -0.0022(15) 0.0040(18)
C4 0.0486(17) 0.066(2) 0.0538(17) 0.0081(17) 0.0044(15) 0.0027(18)
C5 0.0537(18) 0.062(2) 0.0508(16) 0.0005(16) 0.0005(15) 0.0042(18)
C6 0.0378(14) 0.066(2) 0.0499(16) 0.0127(16) 0.0034(13) -0.0036(17)
C7 0.089(3) 0.055(2) 0.109(3) 0.005(2) 0.007(3) 0.004(2)
C8 0.081(3) 0.082(3) 0.068(2) -0.001(2) -0.0240(18) -0.007(2)
C9 0.081(3) 0.070(3) 0.081(2) 0.005(2) 0.002(2) 0.013(2)
C10 0.0506(17) 0.065(3) 0.0500(19) 0.0009(17) -0.0027(14) 0.0022(18)
C11 0.0469(18) 0.077(3) 0.0453(18) 0.0077(17) -0.0004(13) -0.0016(18)
C12 0.0437(16) 0.078(2) 0.0622(19) 0.011(2) -0.0023(16) 0.0041(18)
C13 0.062(2) 0.082(3) 0.096(3) 0.008(3) 0.003(2) 0.015(2)
C14 0.096(3) 0.089(4) 0.101(3) -0.008(3) -0.004(3) 0.003(3)
C15 0.059(2) 0.082(3) 0.082(2) 0.004(2) -0.0095(18) 0.004(2)
C16 0.0495(19) 0.077(3) 0.064(2) 0.007(2) 0.0033(16) -0.009(2)

loop_
_atom_type_symbol
_atom_type_description
_atom_type_scat_dispersion_real
_atom_type_scat_dispersion_imag
_atom_type_scat_source
C C 0.0033 0.0016 'International Tables Vol C Tables 4.2.6.8 and 6.1.1.4'
H H 0.0000 0.0000 'International Tables Vol C Tables 4.2.6.8 and 6.1.1.4'
O O 0.0106 0.0060 'International Tables Vol C Tables 4.2.6.8 and 6.1.1.4'

loop_
_geom_angle_atom_site_label_1
_geom_angle_atom_site_label_2
_geom_angle_atom_site_label_3
_geom_angle
_geom_angle_site_symmetry_1
_geom_angle_site_symmetry_3
_geom_angle_publ_flag
C1 O1 C7 114.1(3) . . ?
C10 O2 H102 111(3) . . ?
C16 O3 C11 111.5(3) . . ?
C2 C1 O1 120.0(3) . . ?
C2 C1 C6 121.5(3) . . ?
O1 C1 C6 118.3(3) . . ?
C3 C2 C1 118.1(3) . . ?
C3 C2 C8 120.5(3) . . ?
C1 C2 C8 121.3(3) . . ?
C2 C3 C4 122.6(3) . . ?
C2 C3 H3 118.7 . . ?
C4 C3 H3 118.7 . . ?
C5 C4 C3 117.6(3) . . ?
C5 C4 C9 121.3(3) . . ?
C3 C4 C9 121.1(3) . . ?
C4 C5 C6 122.1(3) . . ?
C4 C5 H5 118.9 . . ?
C6 C5 H5 118.9 . . ?
C5 C6 C1 118.0(3) . . ?
C5 C6 C10 120.6(3) . . ?
C1 C6 C10 121.4(3) . . ?
O1 C7 H7A 109.5 . . ?
O1 C7 H7B 109.5 . . ?
H7A C7 H7B 109.5 . . ?
O1 C7 H7C 109.5 . . ?
H7A C7 H7C 109.5 . . ?
H7B C7 H7C 109.5 . . ?
C2 C8 H8A 109.5 . . ?
C2 C8 H8B 109.5 . . ?
H8A C8 H8B 109.5 . . ?
C2 C8 H8C 109.5 . . ?
H8A C8 H8C 109.5 . . ?
H8B C8 H8C 109.5 . . ?
C4 C9 H9A 109.5 . . ?
C4 C9 H9B 109.5 . . ?
H9A C9 H9B 109.5 . . ?
C4 C9 H9C 109.5 . . ?
H9A C9 H9C 109.5 . . ?
H9B C9 H9C 109.5 . . ?
O2 C10 C6 113.3(3) . . ?
O2 C10 C11 107.2(3) . . ?
C6 C10 C11 113.1(3) . . ?
O2 C10 H10 110.9(19) . . ?
C6 C10 H10 110(2) . . ?
C11 C10 H10 102(2) . . ?
O3 C11 C10 108.3(3) . . ?
O3 C11 C12 105.7(3) . . ?
C10 C11 C12 114.6(3) . . ?
O3 C11 H11 107.3(17) . . ?
C10 C11 H11 107.8(17) . . ?
C12 C11 H11 112.7(18) . . ?
C13 C12 C15 114.5(3) . . ?
C13 C12 C11 111.2(3) . . ?
C15 C12 C11 102.8(3) . . ?
C13 C12 H12 112.2(17) . . ?
C15 C12 H12 108.8(16) . . ?
C11 C12 H12 106.6(17) . . ?
C14 C13 C12 126.2(5) . . ?
C14 C13 H13 115(4) . . ?
C12 C13 H13 119(4) . . ?
C13 C14 H14B 119(2) . . ?
C13 C14 H14A 121(3) . . ?
H14B C14 H14A 119(4) . . ?
C16 C15 C12 105.2(3) . . ?
C16 C15 H15A 110.7 . . ?
C12 C15 H15A 110.7 . . ?
C16 C15 H15B 110.7 . . ?
C12 C15 H15B 110.7 . . ?
H15A C15 H15B 108.8 . . ?
O4 C16 O3 121.1(4) . . ?
O4 C16 C15 128.8(3) . . ?
O3 C16 C15 110.0(3) . . ?

loop_
_geom_bond_atom_site_label_1
_geom_bond_atom_site_label_2
_geom_bond_distance
_geom_bond_site_symmetry_2
_geom_bond_publ_flag
O1 C1 1.384(4) . ?
O1 C7 1.427(5) . ?
O2 C10 1.414(4) . ?
O2 H102 0.77(4) . ?
O3 C16 1.324(4) . ?
O3 C11 1.460(5) . ?
O4 C16 1.199(5) . ?
C1 C2 1.383(4) . ?
C1 C6 1.398(4) . ?
C2 C3 1.374(5) . ?
C2 C8 1.507(5) . ?
C3 C4 1.387(5) . ?
C3 H3 0.9500 . ?
C4 C5 1.381(5) . ?
C4 C9 1.492(5) . ?
C5 C6 1.384(5) . ?
C5 H5 0.9500 . ?
C6 C10 1.508(4) . ?
C7 H7A 0.9800 . ?
C7 H7B 0.9800 . ?
C7 H7C 0.9800 . ?
C8 H8A 0.9800 . ?
C8 H8B 0.9800 . ?
C8 H8C 0.9800 . ?
C9 H9A 0.9800 . ?
C9 H9B 0.9800 . ?
C9 H9C 0.9800 . ?
C10 C11 1.515(5) . ?
C10 H10 0.88(3) . ?
C11 C12 1.529(5) . ?
C11 H11 0.95(3) . ?
C12 C13 1.495(6) . ?
C12 C15 1.508(5) . ?
C12 H12 1.05(3) . ?
C13 C14 1.284(6) . ?
C13 H13 1.05(6) . ?
C14 H14B 1.09(4) . ?
C14 H14A 0.96(5) . ?
C15 C16 1.494(5) . ?
C15 H15A 0.9900 . ?
C15 H15B 0.9900 . ?

loop_
_geom_torsion_atom_site_label_1
_geom_torsion_atom_site_label_2
_geom_torsion_atom_site_label_3
_geom_torsion_atom_site_label_4
_geom_torsion
_geom_torsion_site_symmetry_1
_geom_torsion_site_symmetry_2
_geom_torsion_site_symmetry_3
_geom_torsion_site_symmetry_4
_geom_torsion_publ_flag
C7 O1 C1 C2 88.4(4) . . . . ?
C7 O1 C1 C6 -96.3(4) . . . . ?
O1 C1 C2 C3 175.9(3) . . . . ?
C6 C1 C2 C3 0.7(5) . . . . ?
O1 C1 C2 C8 -4.8(5) . . . . ?
C6 C1 C2 C8 -179.9(3) . . . . ?
C1 C2 C3 C4 -2.5(5) . . . . ?
C8 C2 C3 C4 178.2(3) . . . . ?
C2 C3 C4 C5 3.4(5) . . . . ?
C2 C3 C4 C9 -178.2(3) . . . . ?
C3 C4 C5 C6 -2.6(5) . . . . ?
C9 C4 C5 C6 179.0(3) . . . . ?
C4 C5 C6 C1 1.0(5) . . . . ?
C4 C5 C6 C10 -178.4(3) . . . . ?
C2 C1 C6 C5 0.0(5) . . . . ?
O1 C1 C6 C5 -175.3(3) . . . . ?
C2 C1 C6 C10 179.3(3) . . . . ?
O1 C1 C6 C10 4.1(4) . . . . ?
C5 C6 C10 O2 -41.9(5) . . . . ?
C1 C6 C10 O2 138.7(3) . . . . ?
C5 C6 C10 C11 80.3(4) . . . . ?
C1 C6 C10 C11 -99.1(4) . . . . ?
C16 O3 C11 C10 -133.6(3) . . . . ?
C16 O3 C11 C12 -10.3(3) . . . . ?
O2 C10 C11 O3 55.7(4) . . . . ?
C6 C10 C11 O3 -69.8(4) . . . . ?
O2 C10 C11 C12 -62.0(4) . . . . ?
C6 C10 C11 C12 172.4(3) . . . . ?
O3 C11 C12 C13 142.4(3) . . . . ?
C10 C11 C12 C13 -98.4(4) . . . . ?
O3 C11 C12 C15 19.4(3) . . . . ?
C10 C11 C12 C15 138.6(3) . . . . ?
C15 C12 C13 C14 -136.6(5) . . . . ?
C11 C12 C13 C14 107.4(5) . . . . ?
C13 C12 C15 C16 -142.1(3) . . . . ?
C11 C12 C15 C16 -21.3(4) . . . . ?
C11 O3 C16 O4 178.3(3) . . . . ?
C11 O3 C16 C15 -3.8(4) . . . . ?
C12 C15 C16 O4 -165.8(4) . . . . ?
C12 C15 C16 O3 16.5(4) . . . . ?

loop_
_cod_related_entry_id
_cod_related_entry_database
_cod_related_entry_code
1 ChemSpider 30659093
